data_4344755
loop_
_publ_author_name
'Zeng, Guang'
'Xing, Shanghua'
'Wang, Xiuru'
'Yang, Yulin'
'Ma, Dingxuan'
'Liang, Hongwei'
'Gao, Lu'
'Hua, Jia'
'Li, Guanghua'
'Shi, Zhan'
'Feng, Shouhua'

_publ_section_title
;
 3d-4f Metal-Organic Framework with Dual Luminescent Centers That
 Efficiently Discriminates the Isomer and Homologues of Small Organic
 Molecules.
;
_journal_issue 3
_journal_name_full 'Inorganic chemistry'
_journal_page_first 1089
_journal_page_last 1095
_journal_paper_doi 10.1021/acs.inorgchem.5b02193
_journal_volume 55
_journal_year 2016
_chemical_formula_moiety 'C46 H47 Cu4 I4 La N3 O13'
_chemical_formula_sum 'C46 H47 Cu4 I4 La N3 O13'
_chemical_formula_weight 1750.54
_chemical_melting_point ?
_chemical_name_systematic
; 
 ? 
;
_space_group_IT_number 2
_symmetry_cell_setting triclinic
_symmetry_space_group_name_Hall '-P 1'
_symmetry_space_group_name_H-M 'P -1'
_atom_sites_solution_hydrogens geom
_atom_sites_solution_primary direct
_atom_sites_solution_secondary difmap
_audit_creation_method SHELXL-97
_cell_angle_alpha 103.82(3)
_cell_angle_beta 100.74(3)
_cell_angle_gamma 95.87(3)
_cell_formula_units_Z 2
_cell_length_a 9.776(2)
_cell_length_b 16.337(3)
_cell_length_c 21.534(4)
_cell_measurement_temperature 293(2)
_cell_volume 3242.1(13)
_computing_cell_refinement Process-auto
_computing_data_collection Process-auto
_computing_data_reduction Process-auto
_computing_structure_refinement 'SHELXL-97 (Sheldrick, 1997)'
_computing_structure_solution 'SHELXS-97 (Sheldrick, 1990)'
_diffrn_ambient_temperature 293(2)
_diffrn_detector_area_resol_mean 10.0
_diffrn_measured_fraction_theta_full 0.954
_diffrn_measured_fraction_theta_max 0.954
_diffrn_measurement_device_type 'Rigaku RAXIS-RAPID'
_diffrn_measurement_method omega-scan
_diffrn_radiation_monochromator graphite
_diffrn_radiation_source 'fine-focus sealed tube'
_diffrn_radiation_type MoK\a
_diffrn_radiation_wavelength 0.71073
_diffrn_reflns_av_R_equivalents 0.0675
_diffrn_reflns_av_sigmaI/netI 0.0932
_diffrn_reflns_limit_h_max 12
_diffrn_reflns_limit_h_min -12
_diffrn_reflns_limit_k_max 21
_diffrn_reflns_limit_k_min -21
_diffrn_reflns_limit_l_max 27
_diffrn_reflns_limit_l_min -27
_diffrn_reflns_number 31290
_diffrn_reflns_theta_full 27.48
_diffrn_reflns_theta_max 27.48
_diffrn_reflns_theta_min 2.99
_diffrn_standards_decay_% 0
_diffrn_standards_interval_count 0
_diffrn_standards_interval_time 0
_diffrn_standards_number 0
_exptl_absorpt_coefficient_mu 3.891
_exptl_absorpt_correction_T_max 0.4616
_exptl_absorpt_correction_T_min 0.4041
_exptl_absorpt_correction_type empirical
_exptl_absorpt_process_details Process-auto
_exptl_crystal_colour colourless
_exptl_crystal_density_diffrn 1.793
_exptl_crystal_density_meas ?
_exptl_crystal_density_method 'not measured'
_exptl_crystal_description block
_exptl_crystal_F_000 1666
_exptl_crystal_size_max 0.24
_exptl_crystal_size_mid 0.21
_exptl_crystal_size_min 0.20
_refine_diff_density_max 1.238
_refine_diff_density_min -0.768
_refine_diff_density_rms 0.162
_refine_ls_extinction_method none
_refine_ls_goodness_of_fit_ref 1.024
_refine_ls_hydrogen_treatment mixed
_refine_ls_matrix_type full
_refine_ls_number_parameters 604
_refine_ls_number_reflns 14184
_refine_ls_number_restraints 233
_refine_ls_restrained_S_all 1.022
_refine_ls_R_factor_all 0.1148
_refine_ls_R_factor_gt 0.0612
_refine_ls_shift/su_max 0.001
_refine_ls_shift/su_mean 0.000
_refine_ls_structure_factor_coef Fsqd
_refine_ls_weighting_details 'calc w=1/[\s^2^(Fo^2^)+(0.0670P)^2^+9.3092P] where P=(Fo^2^+2Fc^2^)/3'
_refine_ls_weighting_scheme calc
_refine_ls_wR_factor_gt 0.1419
_refine_ls_wR_factor_ref 0.1646
_reflns_number_gt 8617
_reflns_number_total 14184
_reflns_threshold_expression >2sigma(I)
_cod_data_source_file ic5b02193_si_002.cif
_cod_data_source_block sad
_cod_depositor_comments
;
The following automatic conversions were performed:

'_chemical_melting_point' value 'not measured' was changed to '?' -
the value is undefined or not given.

'_exptl_crystal_density_meas' value 'none' was changed to '?' - the
value is perceived as not measured.

Automatic conversion script
Id: cif_fix_values 4268 2015-11-12 08:31:59Z antanas 
;
_cod_original_cell_volume 3242.3(11)
_cod_original_sg_symbol_H-M p-1
_cod_database_code 4344755

loop_
_symmetry_equiv_pos_as_xyz
'x, y, z'
'-x, -y, -z'

loop_
_atom_site_label
_atom_site_type_symbol
_atom_site_fract_x
_atom_site_fract_y
_atom_site_fract_z
_atom_site_U_iso_or_equiv
_atom_site_adp_type
_atom_site_occupancy
_atom_site_symmetry_multiplicity
_atom_site_calc_flag
_atom_site_refinement_flags
La1 La 0.27874(5) 0.52002(4) -0.00166(2) 0.03512(14) Uani 1 1 d D
I1 I 0.76244(6) 0.99304(4) 0.49955(3) 0.04882(18) Uani 1 1 d .
I2 I 0.98235(7) 0.77672(4) 0.46579(3) 0.04862(18) Uani 1 1 d .
I3 I 1.08137(7) 0.97505(5) 0.66816(3) 0.0562(2) Uani 1 1 d .
I4 I 0.69872(7) 0.78220(5) 0.60712(3) 0.0555(2) Uani 1 1 d .
Cu1 Cu 1.01122(13) 0.94095(9) 0.53717(6) 0.0548(3) Uani 1 1 d .
Cu2 Cu 0.75150(13) 0.82579(9) 0.49858(6) 0.0548(3) Uani 1 1 d .
Cu3 Cu 0.81525(14) 0.94112(10) 0.61767(7) 0.0655(4) Uani 1 1 d .
Cu4 Cu 0.95984(14) 0.81265(9) 0.59212(6) 0.0560(3) Uani 1 1 d .
O1 O 0.1702(6) 0.5549(5) 0.0942(3) 0.0537(19) Uani 1 1 d .
O2 O -0.0510(6) 0.4897(5) 0.0762(3) 0.0507(18) Uani 1 1 d .
O3 O 0.5415(6) 1.3641(4) 0.9268(3) 0.0485(16) Uani 1 1 d .
O4 O 0.3279(7) 1.4018(5) 0.9150(3) 0.0540(18) Uani 1 1 d .
O5 O 1.3530(7) 0.5879(5) 0.9153(3) 0.0548(18) Uani 1 1 d .
O6 O 1.5615(7) 0.5475(5) 0.9356(3) 0.0557(18) Uani 1 1 d .
O7 O 0.1246(7) 0.3812(5) -0.0023(4) 0.067(2) Uani 1 1 d D
N1 N 0.5757(8) 0.7628(5) 0.4308(3) 0.0423(18) Uani 1 1 d .
N2 N 0.7030(8) 1.0212(6) 0.6643(4) 0.054(2) Uani 1 1 d .
N3 N 1.0958(9) 0.7473(6) 0.6334(4) 0.056(2) Uani 1 1 d .
C1 C 0.4516(11) 0.7865(8) 0.4353(5) 0.059(3) Uani 1 1 d .
H1 H 0.4479 0.8343 0.4683 0.071 Uiso 1 1 calc R
C2 C 0.3268(10) 0.7428(7) 0.3927(4) 0.049(2) Uani 1 1 d .
H2 H 0.2415 0.7608 0.3981 0.059 Uiso 1 1 calc R
C3 C 0.3290(10) 0.6738(6) 0.3430(4) 0.043(2) Uani 1 1 d .
C4 C 0.4598(10) 0.6494(6) 0.3371(4) 0.047(2) Uani 1 1 d .
H4 H 0.4665 0.6035 0.3032 0.056 Uiso 1 1 calc R
C5 C 0.5800(10) 0.6949(7) 0.3826(4) 0.048(2) Uani 1 1 d .
H5 H 0.6666 0.6774 0.3794 0.058 Uiso 1 1 calc R
C6 C 0.1993(9) 0.6262(6) 0.2968(4) 0.040(2) Uani 1 1 d .
C7 C 0.1892(9) 0.6009(6) 0.2287(4) 0.037(2) Uani 1 1 d .
H7 H 0.2670 0.6152 0.2121 0.044 Uiso 1 1 calc R
C8 C 0.0669(9) 0.5554(6) 0.1855(4) 0.0336(19) Uani 1 1 d .
C9 C -0.0508(9) 0.5326(6) 0.2095(4) 0.040(2) Uani 1 1 d .
H9 H -0.1323 0.5007 0.1808 0.048 Uiso 1 1 calc R
C10 C -0.0455(10) 0.5577(7) 0.2760(4) 0.047(2) Uani 1 1 d .
H10 H -0.1234 0.5429 0.2923 0.056 Uiso 1 1 calc R
C11 C 0.0756(9) 0.6047(6) 0.3179(4) 0.042(2) Uani 1 1 d .
H11 H 0.0760 0.6231 0.3622 0.050 Uiso 1 1 calc R
C12 C 0.0581(9) 0.5310(6) 0.1123(4) 0.040(2) Uani 1 1 d .
C13 C 0.7526(10) 1.0971(7) 0.7071(5) 0.049(2) Uani 1 1 d .
H13 H 0.8500 1.1128 0.7195 0.058 Uiso 1 1 calc R
C14 C 0.6729(10) 1.1533(6) 0.7342(5) 0.048(2) Uani 1 1 d .
H14 H 0.7160 1.2043 0.7646 0.058 Uiso 1 1 calc R
C15 C 0.5265(9) 1.1342(6) 0.7163(4) 0.039(2) Uani 1 1 d .
C16 C 0.4732(12) 1.0541(7) 0.6721(5) 0.060(3) Uani 1 1 d .
H16 H 0.3764 1.0363 0.6589 0.072 Uiso 1 1 calc R
C17 C 0.5634(11) 1.0022(8) 0.6485(6) 0.070(4) Uani 1 1 d .
H17 H 0.5240 0.9498 0.6192 0.084 Uiso 1 1 calc R
C18 C 0.4301(9) 1.1913(6) 0.7425(4) 0.0355(19) Uani 1 1 d .
C19 C 0.4695(9) 1.2476(6) 0.8030(4) 0.041(2) Uani 1 1 d .
H19 H 0.5594 1.2512 0.8282 0.049 Uiso 1 1 calc R
C20 C 0.3768(10) 1.3000(6) 0.8278(4) 0.043(2) Uani 1 1 d .
C21 C 0.2450(10) 1.2944(6) 0.7906(5) 0.048(2) Uani 1 1 d .
H21 H 0.1824 1.3285 0.8069 0.058 Uiso 1 1 calc R
C22 C 0.2033(11) 1.2372(7) 0.7276(5) 0.052(3) Uani 1 1 d .
H22 H 0.1139 1.2334 0.7020 0.063 Uiso 1 1 calc R
C23 C 0.2962(10) 1.1878(6) 0.7050(4) 0.048(2) Uani 1 1 d .
H23 H 0.2696 1.1504 0.6633 0.057 Uiso 1 1 calc R
C24 C 0.4164(10) 1.3592(6) 0.8936(4) 0.044(2) Uani 1 1 d .
C25 C 1.2297(12) 0.7609(9) 0.6304(6) 0.079(4) Uani 1 1 d .
H25 H 1.2547 0.7957 0.6046 0.094 Uiso 1 1 calc R
C26 C 1.3358(11) 0.7264(8) 0.6635(6) 0.070(4) Uani 1 1 d .
H26 H 1.4281 0.7378 0.6590 0.084 Uiso 1 1 calc R
C27 C 1.3029(10) 0.6743(7) 0.7036(4) 0.047(2) Uani 1 1 d .
C28 C 1.1614(10) 0.6621(8) 0.7052(5) 0.059(3) Uani 1 1 d .
H28 H 1.1315 0.6284 0.7309 0.071 Uiso 1 1 calc R
C29 C 1.0651(12) 0.6977(8) 0.6706(5) 0.066(3) Uani 1 1 d .
H29 H 0.9715 0.6864 0.6732 0.080 Uiso 1 1 calc R
C30 C 1.4117(10) 0.6394(7) 0.7419(5) 0.049(2) Uani 1 1 d .
C31 C 1.3944(9) 0.6230(6) 0.8012(5) 0.045(2) Uani 1 1 d .
H31 H 1.3125 0.6341 0.8156 0.054 Uiso 1 1 calc R
C32 C 1.4938(9) 0.5911(6) 0.8389(4) 0.042(2) Uani 1 1 d .
C33 C 1.6167(10) 0.5758(8) 0.8178(5) 0.060(3) Uani 1 1 d .
H33 H 1.6883 0.5579 0.8439 0.072 Uiso 1 1 calc R
C34 C 1.6327(12) 0.5877(9) 0.7564(6) 0.075(4) Uani 1 1 d .
H34 H 1.7119 0.5735 0.7407 0.090 Uiso 1 1 calc R
C35 C 1.5316(11) 0.6202(7) 0.7198(5) 0.055(3) Uani 1 1 d U
H35 H 1.5440 0.6292 0.6800 0.066 Uiso 1 1 calc R
C36 C 1.4688(10) 0.5737(6) 0.9011(4) 0.041(2) Uani 1 1 d U
H7A H 0.046(6) 0.3780(19) 0.020(4) 0.050 Uiso 1 1 d D
H7B H 0.135(7) 0.3226(10) -0.022(4) 0.050 Uiso 1 1 d D
O9 O 1.1527(14) 0.4723(9) 0.4407(6) 0.150(3) Uani 1 1 d DU
C37 C 1.2958(19) 0.5057(13) 0.4392(9) 0.150(3) Uani 1 1 d DU
H37A H 1.3550 0.4616 0.4395 0.180 Uiso 1 1 calc R
H37B H 1.2955 0.5239 0.3994 0.180 Uiso 1 1 calc R
C38 C 1.350(2) 0.5762(12) 0.4949(8) 0.150(3) Uani 1 1 d DU
H38A H 1.2872 0.6185 0.4968 0.180 Uiso 1 1 calc R
H38B H 1.4417 0.6027 0.4925 0.180 Uiso 1 1 calc R
O10 O 1.3619(15) 0.5442(9) 0.5518(6) 0.150(3) Uani 1 1 d DU
C39 C 1.234(2) 0.5012(13) 0.5558(9) 0.150(3) Uani 1 1 d DU
H39A H 1.1719 0.5426 0.5672 0.180 Uiso 1 1 calc R
H39B H 1.2509 0.4730 0.5908 0.180 Uiso 1 1 calc R
C40 C 1.166(2) 0.4402(12) 0.4972(8) 0.150(3) Uani 1 1 d DU
H40A H 1.0721 0.4190 0.5013 0.180 Uiso 1 1 calc R
H40B H 1.2175 0.3925 0.4911 0.180 Uiso 1 1 calc R
O11 O 0.265(3) 0.0617(16) -0.0812(15) 0.167(6) Uani 0.50 1 d PDU
C41 C 0.355(3) 0.140(2) -0.0410(18) 0.167(6) Uani 0.50 1 d PDU
H41A H 0.4240 0.1262 -0.0080 0.200 Uiso 0.50 1 calc PR
H41B H 0.4061 0.1646 -0.0685 0.200 Uiso 0.50 1 calc PR
C42 C 0.282(4) 0.200(2) -0.0103(15) 0.167(6) Uani 0.50 1 d PDU
H42A H 0.3464 0.2533 0.0104 0.200 Uiso 0.50 1 calc PR
H42B H 0.2468 0.1807 0.0236 0.200 Uiso 0.50 1 calc PR
O12 O 0.170(3) 0.2150(17) -0.0546(16) 0.167(6) Uani 0.50 1 d PDU
C43 C 0.106(4) 0.157(2) -0.1109(18) 0.167(6) Uani 0.50 1 d PDU
H43A H 0.1064 0.1841 -0.1465 0.200 Uiso 0.50 1 calc PR
H43B H 0.0090 0.1418 -0.1093 0.200 Uiso 0.50 1 calc PR
C44 C 0.163(4) 0.084(2) -0.1257(16) 0.167(6) Uani 0.50 1 d PDU
H44A H 0.2036 0.0854 -0.1635 0.200 Uiso 0.50 1 calc PR
H44B H 0.0855 0.0374 -0.1402 0.200 Uiso 0.50 1 calc PR
O15 O 1.723(4) 0.959(3) 0.818(2) 0.249(8) Uani 0.50 1 d PDU
C49 C 1.616(6) 1.010(2) 0.838(3) 0.249(8) Uani 0.50 1 d PDU
H49A H 1.6393 1.0301 0.8851 0.299 Uiso 0.50 1 calc PR
H49B H 1.6227 1.0591 0.8204 0.299 Uiso 0.50 1 calc PR
C50 C 1.478(5) 0.969(3) 0.819(3) 0.249(8) Uani 0.50 1 d PDU
H50A H 1.4506 0.9508 0.7712 0.299 Uiso 0.50 1 calc PR
H50B H 1.4166 1.0091 0.8341 0.299 Uiso 0.50 1 calc PR
O16 O 1.463(4) 0.898(3) 0.845(2) 0.249(8) Uani 0.50 1 d PDU
C51 C 1.582(5) 0.858(3) 0.846(3) 0.249(8) Uani 0.50 1 d PDU
H51A H 1.6437 0.8781 0.8896 0.299 Uiso 0.50 1 calc PR
H51B H 1.5543 0.7969 0.8377 0.299 Uiso 0.50 1 calc PR
C52 C 1.655(5) 0.874(3) 0.800(2) 0.249(8) Uani 0.50 1 d PDU
H52A H 1.5894 0.8627 0.7582 0.299 Uiso 0.50 1 calc PR
H52B H 1.7242 0.8360 0.7955 0.299 Uiso 0.50 1 calc PR
O8 O 0.1830(9) 0.6761(5) 0.0042(4) 0.079(2) Uani 1 1 d D
C45 C 0.143(3) 0.7111(17) -0.0545(11) 0.111(4) Uani 0.50 1 d PDU
H45A H 0.1400 0.6657 -0.0933 0.133 Uiso 0.50 1 calc PR
H45B H 0.0476 0.7236 -0.0563 0.133 Uiso 0.50 1 calc PR
C46 C 0.224(3) 0.7827(16) -0.0596(11) 0.111(4) Uani 0.50 1 d PDU
H46A H 0.1687 0.8081 -0.0902 0.133 Uiso 0.50 1 calc PR
H46B H 0.3046 0.7659 -0.0770 0.133 Uiso 0.50 1 calc PR
O13 O 0.272(2) 0.8446(12) 0.0020(10) 0.111(4) Uani 0.50 1 d PDU
C47 C 0.305(3) 0.8161(17) 0.0582(12) 0.111(4) Uani 0.50 1 d PDU
H47A H 0.3093 0.8631 0.0963 0.133 Uiso 0.50 1 calc PR
H47B H 0.3970 0.7986 0.0614 0.133 Uiso 0.50 1 calc PR
C48 C 0.207(3) 0.7479(14) 0.0593(11) 0.111(4) Uani 0.50 1 d PDU
H48A H 0.1177 0.7681 0.0624 0.133 Uiso 0.50 1 calc PR
H48B H 0.2391 0.7297 0.0985 0.133 Uiso 0.50 1 calc PR

loop_
_atom_site_aniso_label
_atom_site_aniso_U_11
_atom_site_aniso_U_22
_atom_site_aniso_U_33
_atom_site_aniso_U_23
_atom_site_aniso_U_13
_atom_site_aniso_U_12
La1 0.0213(2) 0.0583(4) 0.0236(2) 0.0049(2) 0.00448(18) 0.0111(2)
I1 0.0378(3) 0.0520(4) 0.0615(4) 0.0226(3) 0.0113(3) 0.0095(3)
I2 0.0470(4) 0.0504(4) 0.0467(3) 0.0032(3) 0.0183(3) 0.0076(3)
I3 0.0413(4) 0.0678(5) 0.0475(4) 0.0018(3) 0.0032(3) -0.0016(3)
I4 0.0496(4) 0.0620(5) 0.0604(4) 0.0201(4) 0.0234(3) 0.0025(3)
Cu1 0.0495(7) 0.0584(9) 0.0594(8) 0.0200(7) 0.0140(6) 0.0063(6)
Cu2 0.0395(7) 0.0643(9) 0.0476(7) 0.0010(6) 0.0002(5) -0.0016(6)
Cu3 0.0440(8) 0.0669(10) 0.0714(9) -0.0130(7) 0.0158(7) 0.0129(7)
Cu4 0.0512(8) 0.0669(9) 0.0598(8) 0.0306(7) 0.0118(6) 0.0217(7)
O1 0.032(3) 0.092(6) 0.033(3) 0.006(3) 0.013(3) 0.004(3)
O2 0.032(3) 0.082(5) 0.027(3) 0.001(3) -0.002(3) 0.002(3)
O3 0.034(4) 0.054(4) 0.046(3) -0.006(3) 0.004(3) 0.010(3)
O4 0.043(4) 0.064(5) 0.043(4) -0.009(3) 0.010(3) 0.011(3)
O5 0.045(4) 0.085(6) 0.046(4) 0.030(4) 0.016(3) 0.020(4)
O6 0.049(4) 0.075(5) 0.042(4) 0.024(4) -0.006(3) 0.015(4)
O7 0.045(4) 0.057(5) 0.096(6) 0.006(4) 0.030(4) 0.007(4)
N1 0.034(4) 0.045(5) 0.039(4) 0.003(4) 0.003(3) -0.004(4)
N2 0.038(5) 0.059(6) 0.055(5) -0.009(4) 0.015(4) 0.008(4)
N3 0.061(6) 0.060(6) 0.061(5) 0.035(5) 0.022(5) 0.021(5)
C1 0.054(7) 0.070(8) 0.040(5) -0.008(5) 0.011(5) 0.005(6)
C2 0.038(5) 0.056(7) 0.044(5) -0.004(5) 0.010(4) 0.010(5)
C3 0.043(5) 0.050(6) 0.030(4) 0.002(4) 0.006(4) 0.001(4)
C4 0.042(5) 0.050(6) 0.038(5) -0.005(4) 0.008(4) 0.002(5)
C5 0.035(5) 0.055(7) 0.045(5) -0.002(5) 0.003(4) 0.005(5)
C6 0.040(5) 0.043(6) 0.034(4) 0.005(4) 0.010(4) 0.005(4)
C7 0.031(5) 0.048(6) 0.032(4) 0.011(4) 0.008(4) 0.006(4)
C8 0.035(5) 0.038(5) 0.026(4) 0.004(4) 0.004(3) 0.012(4)
C9 0.021(4) 0.062(7) 0.037(4) 0.010(4) 0.003(4) 0.012(4)
C10 0.039(5) 0.065(7) 0.041(5) 0.015(5) 0.020(4) 0.003(5)
C11 0.034(5) 0.062(7) 0.030(4) 0.009(4) 0.011(4) 0.006(4)
C12 0.028(5) 0.064(7) 0.026(4) 0.006(4) 0.009(4) 0.011(4)
C13 0.026(5) 0.060(7) 0.051(5) 0.003(5) 0.003(4) 0.008(5)
C14 0.041(5) 0.045(6) 0.052(6) -0.005(5) 0.012(4) 0.008(5)
C15 0.034(5) 0.050(6) 0.031(4) 0.007(4) 0.011(4) 0.006(4)
C16 0.050(6) 0.046(7) 0.073(7) -0.015(5) 0.023(6) 0.008(5)
C17 0.035(6) 0.068(8) 0.074(7) -0.036(6) 0.006(5) -0.005(5)
C18 0.035(5) 0.033(5) 0.035(4) 0.001(4) 0.012(4) 0.005(4)
C19 0.026(5) 0.047(6) 0.039(5) 0.000(4) 0.000(4) 0.004(4)
C20 0.045(6) 0.044(6) 0.039(5) 0.003(4) 0.010(4) 0.010(5)
C21 0.043(6) 0.046(6) 0.051(5) 0.000(5) 0.006(5) 0.018(5)
C22 0.044(6) 0.051(7) 0.052(6) 0.000(5) -0.006(5) 0.023(5)
C23 0.050(6) 0.050(6) 0.033(5) -0.004(4) 0.004(4) 0.009(5)
C24 0.037(5) 0.047(6) 0.045(5) 0.002(4) 0.011(4) 0.006(4)
C25 0.057(7) 0.112(11) 0.100(9) 0.082(9) 0.027(7) 0.016(7)
C26 0.046(6) 0.105(10) 0.091(8) 0.072(8) 0.027(6) 0.028(6)
C27 0.038(5) 0.060(7) 0.045(5) 0.017(5) 0.006(4) 0.010(5)
C28 0.037(6) 0.092(9) 0.061(6) 0.046(6) 0.006(5) 0.015(5)
C29 0.046(6) 0.091(10) 0.071(7) 0.043(7) 0.010(6) 0.005(6)
C30 0.050(6) 0.062(7) 0.050(5) 0.031(5) 0.022(5) 0.020(5)
C31 0.034(5) 0.053(6) 0.054(6) 0.022(5) 0.014(4) 0.013(4)
C32 0.033(5) 0.053(6) 0.043(5) 0.018(4) 0.007(4) 0.016(4)
C33 0.037(6) 0.085(9) 0.072(7) 0.039(6) 0.014(5) 0.029(6)
C34 0.068(8) 0.120(11) 0.076(8) 0.060(8) 0.049(7) 0.048(7)
C35 0.055(3) 0.056(3) 0.055(3) 0.0150(12) 0.0125(11) 0.0087(11)
C36 0.041(2) 0.042(2) 0.041(2) 0.0108(11) 0.0090(11) 0.0065(10)
O9 0.150(3) 0.150(3) 0.149(3) 0.0396(8) 0.0325(7) 0.0229(6)
C37 0.150(3) 0.150(3) 0.149(3) 0.0396(8) 0.0325(7) 0.0229(6)
C38 0.150(3) 0.150(3) 0.149(3) 0.0396(8) 0.0325(7) 0.0229(6)
O10 0.150(3) 0.150(3) 0.149(3) 0.0396(8) 0.0325(7) 0.0229(6)
C39 0.150(3) 0.150(3) 0.149(3) 0.0396(8) 0.0325(7) 0.0229(6)
C40 0.150(3) 0.150(3) 0.149(3) 0.0396(8) 0.0325(7) 0.0229(6)
O11 0.167(6) 0.167(6) 0.167(6) 0.0439(15) 0.0363(13) 0.0257(9)
C41 0.167(6) 0.167(6) 0.167(6) 0.0439(15) 0.0363(13) 0.0257(9)
C42 0.167(6) 0.167(6) 0.167(6) 0.0439(15) 0.0363(13) 0.0257(9)
O12 0.167(6) 0.167(6) 0.167(6) 0.0439(15) 0.0363(13) 0.0257(9)
C43 0.167(6) 0.167(6) 0.167(6) 0.0439(15) 0.0363(13) 0.0257(9)
C44 0.167(6) 0.167(6) 0.167(6) 0.0439(15) 0.0363(13) 0.0257(9)
O15 0.249(8) 0.249(8) 0.249(8) 0.066(2) 0.0543(18) 0.0383(13)
C49 0.249(8) 0.249(8) 0.249(8) 0.066(2) 0.0543(18) 0.0383(13)
C50 0.249(8) 0.249(8) 0.249(8) 0.066(2) 0.0543(18) 0.0383(13)
O16 0.249(8) 0.249(8) 0.249(8) 0.066(2) 0.0543(18) 0.0383(13)
C51 0.249(8) 0.249(8) 0.249(8) 0.066(2) 0.0543(18) 0.0383(13)
C52 0.249(8) 0.249(8) 0.249(8) 0.066(2) 0.0543(18) 0.0383(13)
O8 0.081(6) 0.068(6) 0.086(6) 0.006(5) 0.027(5) 0.013(5)
C45 0.111(4) 0.111(4) 0.111(4) 0.0293(12) 0.0242(10) 0.0170(8)
C46 0.111(4) 0.111(4) 0.111(4) 0.0293(12) 0.0242(10) 0.0170(8)
O13 0.111(4) 0.111(4) 0.111(4) 0.0293(12) 0.0242(10) 0.0170(8)
C47 0.111(4) 0.111(4) 0.111(4) 0.0293(12) 0.0242(10) 0.0170(8)
C48 0.111(4) 0.111(4) 0.111(4) 0.0293(12) 0.0242(10) 0.0170(8)

loop_
_atom_type_symbol
_atom_type_description
_atom_type_scat_dispersion_real
_atom_type_scat_dispersion_imag
_atom_type_scat_source
C C 0.0033 0.0016 'International Tables Vol C Tables 4.2.6.8 and 6.1.1.4'
H H 0.0000 0.0000 'International Tables Vol C Tables 4.2.6.8 and 6.1.1.4'
N N 0.0061 0.0033 'International Tables Vol C Tables 4.2.6.8 and 6.1.1.4'
O O 0.0106 0.0060 'International Tables Vol C Tables 4.2.6.8 and 6.1.1.4'
Cu Cu 0.3201 1.2651 'International Tables Vol C Tables 4.2.6.8 and 6.1.1.4'
I I -0.4742 1.8119 'International Tables Vol C Tables 4.2.6.8 and 6.1.1.4'
La La -0.2871 2.4523 'International Tables Vol C Tables 4.2.6.8 and 6.1.1.4'

loop_
_geom_angle_atom_site_label_1
_geom_angle_atom_site_label_2
_geom_angle_atom_site_label_3
_geom_angle
_geom_angle_site_symmetry_1
_geom_angle_site_symmetry_3
O6 La1 O2 148.7(2) 2_766 2_565
O6 La1 O4 77.8(2) 2_766 1_544
O2 La1 O4 87.4(2) 2_565 1_544
O6 La1 O3 73.7(2) 2_766 2_676
O2 La1 O3 136.1(2) 2_565 2_676
O4 La1 O3 124.8(2) 1_544 2_676
O6 La1 O1 85.5(2) 2_766 .
O2 La1 O1 90.9(2) 2_565 .
O4 La1 O1 143.8(2) 1_544 .
O3 La1 O1 79.3(2) 2_676 .
O6 La1 O5 122.3(2) 2_766 1_454
O2 La1 O5 79.0(2) 2_565 1_454
O4 La1 O5 75.3(2) 1_544 1_454
O3 La1 O5 81.6(2) 2_676 1_454
O1 La1 O5 139.6(3) . 1_454
O6 La1 O7 76.3(3) 2_766 .
O2 La1 O7 72.9(3) 2_565 .
O4 La1 O7 71.5(2) 1_544 .
O3 La1 O7 140.6(2) 2_676 .
O1 La1 O7 73.5(2) . .
O5 La1 O7 136.9(3) 1_454 .
O6 La1 O8 140.3(3) 2_766 .
O2 La1 O8 65.9(3) 2_565 .
O4 La1 O8 137.9(2) 1_544 .
O3 La1 O8 70.4(2) 2_676 .
O1 La1 O8 71.8(2) . .
O5 La1 O8 68.3(2) 1_454 .
O7 La1 O8 124.5(2) . .
Cu1 I1 Cu1 62.16(5) 2_776 .
Cu1 I1 Cu2 114.66(5) 2_776 .
Cu1 I1 Cu2 63.61(5) . .
Cu1 I1 Cu3 116.66(5) 2_776 .
Cu1 I1 Cu3 60.86(4) . .
Cu2 I1 Cu3 58.38(5) . .
Cu2 I2 Cu4 59.60(5) . .
Cu2 I2 Cu1 64.64(5) . .
Cu4 I2 Cu1 59.64(5) . .
Cu3 I3 Cu1 64.70(5) . .
Cu3 I3 Cu4 59.42(5) . .
Cu1 I3 Cu4 59.09(5) . .
Cu4 I4 Cu3 60.00(5) . .
Cu4 I4 Cu2 59.16(5) . .
Cu3 I4 Cu2 60.52(5) . .
I3 Cu1 Cu4 62.16(5) . .
I3 Cu1 I1 106.05(6) . 2_776
Cu4 Cu1 I1 134.07(6) . 2_776
I3 Cu1 I1 110.04(6) . .
Cu4 Cu1 I1 107.47(6) . .
I1 Cu1 I1 117.84(5) 2_776 .
I3 Cu1 I2 118.44(6) . .
Cu4 Cu1 I2 59.93(5) . .
I1 Cu1 I2 99.32(5) 2_776 .
I1 Cu1 I2 105.34(6) . .
I3 Cu1 Cu1 126.85(8) . 2_776
Cu4 Cu1 Cu1 164.53(9) . 2_776
I1 Cu1 Cu1 59.11(5) 2_776 2_776
I1 Cu1 Cu1 58.73(5) . 2_776
I2 Cu1 Cu1 114.41(7) . 2_776
I3 Cu1 Cu3 55.79(5) . .
Cu4 Cu1 Cu3 57.65(5) . .
I1 Cu1 Cu3 154.51(7) 2_776 .
I1 Cu1 Cu3 62.02(5) . .
I2 Cu1 Cu3 105.22(6) . .
Cu1 Cu1 Cu3 114.66(8) 2_776 .
I3 Cu1 Cu2 105.43(6) . .
Cu4 Cu1 Cu2 56.96(5) . .
I1 Cu1 Cu2 147.01(6) 2_776 .
I1 Cu1 Cu2 58.44(4) . .
I2 Cu1 Cu2 56.33(5) . .
Cu1 Cu1 Cu2 107.63(8) 2_776 .
Cu3 Cu1 Cu2 57.21(5) . .
N1 Cu2 I2 111.9(2) . .
N1 Cu2 Cu4 145.2(2) . .
I2 Cu2 Cu4 61.44(5) . .
N1 Cu2 Cu3 137.7(2) . .
I2 Cu2 Cu3 110.35(6) . .
Cu4 Cu2 Cu3 59.32(6) . .
N1 Cu2 I1 106.2(2) . .
I2 Cu2 I1 107.20(5) . .
Cu4 Cu2 I1 108.24(6) . .
Cu3 Cu2 I1 63.12(5) . .
N1 Cu2 I4 100.8(2) . .
I2 Cu2 I4 113.40(6) . .
Cu4 Cu2 I4 58.97(4) . .
Cu3 Cu2 I4 58.73(5) . .
I1 Cu2 I4 117.07(6) . .
N1 Cu2 Cu1 151.4(2) . .
I2 Cu2 Cu1 59.04(4) . .
Cu4 Cu2 Cu1 58.33(5) . .
Cu3 Cu2 Cu1 60.56(6) . .
I1 Cu2 Cu1 57.96(5) . .
I4 Cu2 Cu1 107.65(6) . .
N2 Cu3 I3 113.6(2) . .
N2 Cu3 Cu4 159.5(3) . .
I3 Cu3 Cu4 64.03(5) . .
N2 Cu3 I4 108.0(3) . .
I3 Cu3 I4 114.55(7) . .
Cu4 Cu3 I4 59.59(5) . .
N2 Cu3 Cu2 132.1(3) . .
I3 Cu3 Cu2 112.91(6) . .
Cu4 Cu3 Cu2 59.11(5) . .
I4 Cu3 Cu2 60.75(5) . .
N2 Cu3 Cu1 139.4(3) . .
I3 Cu3 Cu1 59.51(4) . .
Cu4 Cu3 Cu1 58.86(5) . .
I4 Cu3 Cu1 110.58(6) . .
Cu2 Cu3 Cu1 62.23(5) . .
N2 Cu3 I1 95.5(3) . .
I3 Cu3 I1 108.99(6) . .
Cu4 Cu3 I1 104.50(6) . .
I4 Cu3 I1 114.69(6) . .
Cu2 Cu3 I1 58.50(5) . .
Cu1 Cu3 I1 57.12(4) . .
N3 Cu4 I4 115.2(2) . .
N3 Cu4 Cu2 152.6(3) . .
I4 Cu4 Cu2 61.87(5) . .
N3 Cu4 Cu3 143.6(3) . .
I4 Cu4 Cu3 60.40(5) . .
Cu2 Cu4 Cu3 61.57(6) . .
N3 Cu4 Cu1 129.0(2) . .
I4 Cu4 Cu1 115.21(6) . .
Cu2 Cu4 Cu1 64.71(6) . .
Cu3 Cu4 Cu1 63.49(5) . .
N3 Cu4 I2 104.3(2) . .
I4 Cu4 I2 113.76(6) . .
Cu2 Cu4 I2 58.96(5) . .
Cu3 Cu4 I2 110.17(6) . .
Cu1 Cu4 I2 60.44(5) . .
N3 Cu4 I3 98.0(3) . .
I4 Cu4 I3 108.89(6) . .
Cu2 Cu4 I3 108.76(6) . .
Cu3 Cu4 I3 56.54(5) . .
Cu1 Cu4 I3 58.76(5) . .
I2 Cu4 I3 115.75(6) . .
C12 O1 La1 139.4(6) . .
C12 O2 La1 151.3(7) . 2_565
C24 O3 La1 135.3(6) . 2_676
C24 O4 La1 148.1(6) . 1_566
C36 O5 La1 116.5(6) . 1_656
C36 O6 La1 172.6(7) . 2_766
La1 O7 H7A 125.5(17) . .
La1 O7 H7B 128.1(18) . .
H7A O7 H7B 106.4(18) . .
C1 N1 C5 118.2(8) . .
C1 N1 Cu2 120.0(7) . .
C5 N1 Cu2 121.8(6) . .
C17 N2 C13 114.5(9) . .
C17 N2 Cu3 118.4(7) . .
C13 N2 Cu3 126.8(6) . .
C29 N3 C25 115.9(9) . .
C29 N3 Cu4 124.3(7) . .
C25 N3 Cu4 119.3(7) . .
N1 C1 C2 122.6(9) . .
N1 C1 H1 118.7 . .
C2 C1 H1 118.7 . .
C3 C2 C1 120.2(9) . .
C3 C2 H2 119.9 . .
C1 C2 H2 119.9 . .
C2 C3 C4 117.6(9) . .
C2 C3 C6 121.8(9) . .
C4 C3 C6 120.6(8) . .
C5 C4 C3 119.0(9) . .
C5 C4 H4 120.5 . .
C3 C4 H4 120.5 . .
N1 C5 C4 122.5(9) . .
N1 C5 H5 118.8 . .
C4 C5 H5 118.8 . .
C7 C6 C11 115.6(8) . .
C7 C6 C3 122.5(7) . .
C11 C6 C3 121.9(7) . .
C8 C7 C6 122.1(7) . .
C8 C7 H7 119.0 . .
C6 C7 H7 119.0 . .
C7 C8 C9 119.8(7) . .
C7 C8 C12 120.9(7) . .
C9 C8 C12 119.3(8) . .
C10 C9 C8 119.7(8) . .
C10 C9 H9 120.2 . .
C8 C9 H9 120.2 . .
C11 C10 C9 119.6(8) . .
C11 C10 H10 120.2 . .
C9 C10 H10 120.2 . .
C10 C11 C6 123.2(8) . .
C10 C11 H11 118.4 . .
C6 C11 H11 118.4 . .
O2 C12 O1 125.8(7) . .
O2 C12 C8 118.6(7) . .
O1 C12 C8 115.5(7) . .
N2 C13 C14 125.5(9) . .
N2 C13 H13 117.2 . .
C14 C13 H13 117.2 . .
C13 C14 C15 119.8(9) . .
C13 C14 H14 120.1 . .
C15 C14 H14 120.1 . .
C14 C15 C16 115.1(9) . .
C14 C15 C18 124.0(8) . .
C16 C15 C18 120.8(8) . .
C17 C16 C15 120.1(10) . .
C17 C16 H16 119.9 . .
C15 C16 H16 119.9 . .
N2 C17 C16 124.9(10) . .
N2 C17 H17 117.6 . .
C16 C17 H17 117.6 . .
C19 C18 C23 118.8(8) . .
C19 C18 C15 121.4(8) . .
C23 C18 C15 119.8(8) . .
C18 C19 C20 121.0(8) . .
C18 C19 H19 119.5 . .
C20 C19 H19 119.5 . .
C21 C20 C19 119.2(8) . .
C21 C20 C24 119.2(8) . .
C19 C20 C24 121.6(8) . .
C20 C21 C22 120.4(9) . .
C20 C21 H21 119.8 . .
C22 C21 H21 119.8 . .
C23 C22 C21 118.7(9) . .
C23 C22 H22 120.6 . .
C21 C22 H22 120.6 . .
C22 C23 C18 121.9(9) . .
C22 C23 H23 119.1 . .
C18 C23 H23 119.1 . .
O4 C24 O3 123.0(9) . .
O4 C24 C20 119.4(9) . .
O3 C24 C20 117.7(8) . .
N3 C25 C26 124.1(9) . .
N3 C25 H25 117.9 . .
C26 C25 H25 117.9 . .
C25 C26 C27 119.7(9) . .
C25 C26 H26 120.1 . .
C27 C26 H26 120.1 . .
C28 C27 C26 114.0(9) . .
C28 C27 C30 124.0(8) . .
C26 C27 C30 122.0(9) . .
C29 C28 C27 122.0(9) . .
C29 C28 H28 119.0 . .
C27 C28 H28 119.0 . .
N3 C29 C28 124.2(10) . .
N3 C29 H29 117.9 . .
C28 C29 H29 117.9 . .
C35 C30 C31 118.4(9) . .
C35 C30 C27 121.1(8) . .
C31 C30 C27 120.5(8) . .
C32 C31 C30 122.5(8) . .
C32 C31 H31 118.8 . .
C30 C31 H31 118.8 . .
C31 C32 C33 118.6(8) . .
C31 C32 C36 120.2(8) . .
C33 C32 C36 121.2(8) . .
C32 C33 C34 119.6(9) . .
C32 C33 H33 120.2 . .
C34 C33 H33 120.2 . .
C35 C34 C33 120.4(9) . .
C35 C34 H34 119.8 . .
C33 C34 H34 119.8 . .
C34 C35 C30 120.3(9) . .
C34 C35 H35 119.8 . .
C30 C35 H35 119.8 . .
O6 C36 O5 124.3(8) . .
O6 C36 C32 119.3(8) . .
O5 C36 C32 116.4(8) . .
C40 O9 C37 105.7(14) . .
C38 C37 O9 109.2(15) . .
C38 C37 H37A 109.8 . .
O9 C37 H37A 109.8 . .
C38 C37 H37B 109.8 . .
O9 C37 H37B 109.8 . .
H37A C37 H37B 108.3 . .
C37 C38 O10 107.4(15) . .
C37 C38 H38A 110.2 . .
O10 C38 H38A 110.2 . .
C37 C38 H38B 110.2 . .
O10 C38 H38B 110.2 . .
H38A C38 H38B 108.5 . .
C39 O10 C38 112.6(14) . .
O10 C39 C40 113.2(16) . .
O10 C39 H39A 108.9 . .
C40 C39 H39A 108.9 . .
O10 C39 H39B 108.9 . .
C40 C39 H39B 108.9 . .
H39A C39 H39B 107.8 . .
C39 C40 O9 113.7(16) . .
C39 C40 H40A 108.8 . .
O9 C40 H40A 108.8 . .
C39 C40 H40B 108.8 . .
O9 C40 H40B 108.8 . .
H40A C40 H40B 107.7 . .
C44 O11 C41 107(2) . .
C42 C41 O11 114(2) . .
C42 C41 H41A 108.9 . .
O11 C41 H41A 108.9 . .
C42 C41 H41B 108.9 . .
O11 C41 H41B 108.9 . .
H41A C41 H41B 107.7 . .
C41 C42 O12 111(2) . .
C41 C42 H42A 109.3 . .
O12 C42 H42A 109.3 . .
C41 C42 H42B 109.3 . .
O12 C42 H42B 109.3 . .
H42A C42 H42B 108.0 . .
C43 O12 C42 123(2) . .
O12 C43 C44 116(2) . .
O12 C43 H43A 108.2 . .
C44 C43 H43A 108.2 . .
O12 C43 H43B 108.2 . .
C44 C43 H43B 108.2 . .
H43A C43 H43B 107.3 . .
C43 C44 O11 123(2) . .
C43 C44 H44A 106.6 . .
O11 C44 H44A 106.6 . .
C43 C44 H44B 106.6 . .
O11 C44 H44B 106.6 . .
H44A C44 H44B 106.5 . .
C52 O15 C49 105(2) . .
C50 C49 O15 117(3) . .
C50 C49 H49A 108.1 . .
O15 C49 H49A 108.1 . .
C50 C49 H49B 108.1 . .
O15 C49 H49B 108.1 . .
H49A C49 H49B 107.3 . .
C49 C50 O16 110(3) . .
C49 C50 H50A 109.7 . .
O16 C50 H50A 109.7 . .
C49 C50 H50B 109.7 . .
O16 C50 H50B 109.7 . .
H50A C50 H50B 108.2 . .
C51 O16 C50 111(2) . .
C52 C51 O16 111(3) . .
C52 C51 H51A 109.4 . .
O16 C51 H51A 109.4 . .
C52 C51 H51B 109.4 . .
O16 C51 H51B 109.4 . .
H51A C51 H51B 108.0 . .
C51 C52 O15 112(3) . .
C51 C52 H52A 109.3 . .
O15 C52 H52A 109.3 . .
C51 C52 H52B 109.3 . .
O15 C52 H52B 109.3 . .
H52A C52 H52B 107.9 . .
C48 O8 C45 104.9(15) . .
C48 O8 La1 127.7(13) . .
C45 O8 La1 124.1(12) . .
C46 C45 O8 120(2) . .
C46 C45 H45A 107.3 . .
O8 C45 H45A 107.3 . .
C46 C45 H45B 107.3 . .
O8 C45 H45B 107.3 . .
H45A C45 H45B 106.9 . .
C45 C46 O13 112(2) . .
C45 C46 H46A 109.2 . .
O13 C46 H46A 109.2 . .
C45 C46 H46B 109.2 . .
O13 C46 H46B 109.2 . .
H46A C46 H46B 107.9 . .
C47 O13 C46 118.5(19) . .
O13 C47 C48 113(2) . .
O13 C47 H47A 108.9 . .
C48 C47 H47A 108.9 . .
O13 C47 H47B 108.9 . .
C48 C47 H47B 108.9 . .
H47A C47 H47B 107.7 . .
C47 C48 O8 115(2) . .
C47 C48 H48A 108.5 . .
O8 C48 H48A 108.5 . .
C47 C48 H48B 108.5 . .
O8 C48 H48B 108.5 . .
H48A C48 H48B 107.5 . .

loop_
_geom_bond_atom_site_label_1
_geom_bond_atom_site_label_2
_geom_bond_distance
_geom_bond_site_symmetry_2
La1 O6 2.440(6) 2_766
La1 O2 2.456(6) 2_565
La1 O4 2.458(6) 1_544
La1 O3 2.465(6) 2_676
La1 O1 2.468(5) .
La1 O5 2.495(6) 1_454
La1 O7 2.587(7) .
La1 O8 2.787(9) .
I1 Cu1 2.6936(15) 2_776
I1 Cu1 2.7044(16) .
I1 Cu2 2.7185(17) .
I1 Cu3 2.8439(18) .
I2 Cu2 2.6320(16) .
I2 Cu4 2.6982(15) .
I2 Cu1 2.7120(18) .
I3 Cu3 2.5731(17) .
I3 Cu1 2.6810(16) .
I3 Cu4 2.773(2) .
I4 Cu4 2.6443(15) .
I4 Cu3 2.6660(19) .
I4 Cu2 2.7215(15) .
Cu1 Cu4 2.6903(19) .
Cu1 I1 2.6936(15) 2_776
Cu1 Cu1 2.787(3) 2_776
Cu1 Cu3 2.8128(19) .
Cu1 Cu2 2.858(2) .
Cu2 N1 2.032(7) .
Cu2 Cu4 2.650(2) .
Cu2 Cu3 2.715(2) .
Cu3 N2 2.000(8) .
Cu3 Cu4 2.655(2) .
Cu4 N3 2.000(8) .
O1 C12 1.285(10) .
O2 C12 1.221(10) .
O2 La1 2.456(6) 2_565
O3 C24 1.281(11) .
O3 La1 2.465(6) 2_676
O4 C24 1.250(11) .
O4 La1 2.458(6) 1_566
O5 C36 1.256(11) .
O5 La1 2.495(6) 1_656
O6 C36 1.240(11) .
O6 La1 2.440(6) 2_766
O7 H7A 0.987(17) .
O7 H7B 0.974(16) .
N1 C1 1.324(12) .
N1 C5 1.336(12) .
N2 C17 1.328(13) .
N2 C13 1.337(12) .
N3 C29 1.318(12) .
N3 C25 1.322(13) .
C1 C2 1.390(13) .
C1 H1 0.9300 .
C2 C3 1.362(12) .
C2 H2 0.9300 .
C3 C4 1.397(13) .
C3 C6 1.470(12) .
C4 C5 1.393(13) .
C4 H4 0.9300 .
C5 H5 0.9300 .
C6 C7 1.406(11) .
C6 C11 1.409(12) .
C7 C8 1.386(11) .
C7 H7 0.9300 .
C8 C9 1.399(11) .
C8 C12 1.513(10) .
C9 C10 1.382(12) .
C9 H9 0.9300 .
C10 C11 1.375(13) .
C10 H10 0.9300 .
C11 H11 0.9300 .
C13 C14 1.360(13) .
C13 H13 0.9300 .
C14 C15 1.393(13) .
C14 H14 0.9300 .
C15 C16 1.403(13) .
C15 C18 1.485(12) .
C16 C17 1.366(14) .
C16 H16 0.9300 .
C17 H17 0.9300 .
C18 C19 1.363(11) .
C18 C23 1.392(13) .
C19 C20 1.401(12) .
C19 H19 0.9300 .
C20 C21 1.366(13) .
C20 C24 1.470(12) .
C21 C22 1.411(13) .
C21 H21 0.9300 .
C22 C23 1.355(13) .
C22 H22 0.9300 .
C23 H23 0.9300 .
C25 C26 1.391(15) .
C25 H25 0.9300 .
C26 C27 1.404(13) .
C26 H26 0.9300 .
C27 C28 1.386(13) .
C27 C30 1.468(13) .
C28 C29 1.356(14) .
C28 H28 0.9300 .
C29 H29 0.9300 .
C30 C35 1.382(13) .
C30 C31 1.403(12) .
C31 C32 1.373(12) .
C31 H31 0.9300 .
C32 C33 1.387(12) .
C32 C36 1.493(12) .
C33 C34 1.417(14) .
C33 H33 0.9300 .
C34 C35 1.377(15) .
C34 H34 0.9300 .
C35 H35 0.9300 .
O9 C40 1.427(13) .
O9 C37 1.458(13) .
C37 C38 1.424(14) .
C37 H37A 0.9700 .
C37 H37B 0.9700 .
C38 O10 1.432(13) .
C38 H38A 0.9700 .
C38 H38B 0.9700 .
O10 C39 1.400(13) .
C39 C40 1.408(14) .
C39 H39A 0.9700 .
C39 H39B 0.9700 .
C40 H40A 0.9700 .
C40 H40B 0.9700 .
O11 C44 1.386(19) .
O11 C41 1.46(2) .
C41 C42 1.39(2) .
C41 H41A 0.9700 .
C41 H41B 0.9700 .
C42 O12 1.393(19) .
C42 H42A 0.9700 .
C42 H42B 0.9700 .
O12 C43 1.343(19) .
C43 C44 1.36(2) .
C43 H43A 0.9700 .
C43 H43B 0.9700 .
C44 H44A 0.9700 .
C44 H44B 0.9700 .
O15 C52 1.40(2) .
O15 C49 1.46(2) .
C49 C50 1.38(2) .
C49 H49A 0.9700 .
C49 H49B 0.9700 .
C50 O16 1.42(2) .
C50 H50A 0.9700 .
C50 H50B 0.9700 .
O16 C51 1.39(2) .
C51 C52 1.38(2) .
C51 H51A 0.9700 .
C51 H51B 0.9700 .
C52 H52A 0.9700 .
C52 H52B 0.9700 .
O8 C48 1.420(18) .
O8 C45 1.512(18) .
C45 C46 1.38(2) .
C45 H45A 0.9700 .
C45 H45B 0.9700 .
C46 O13 1.427(19) .
C46 H46A 0.9700 .
C46 H46B 0.9700 .
O13 C47 1.391(19) .
C47 C48 1.40(2) .
C47 H47A 0.9700 .
C47 H47B 0.9700 .
C48 H48A 0.9700 .
C48 H48B 0.9700 .

loop_
_geom_hbond_atom_site_label_D
_geom_hbond_atom_site_label_H
_geom_hbond_atom_site_label_A
_geom_hbond_distance_DH
_geom_hbond_distance_HA
_geom_hbond_distance_DA
_geom_hbond_angle_DHA
_geom_hbond_site_symmetry_A
O7 H7A O8 0.987(17) 2.24(5) 3.046(11) 139(6) 2_565
O7 H7A O2 0.987(17) 2.32(3) 3.036(9) 128(2) .
O7 H7B O12 0.974(16) 1.82(3) 2.80(3) 175(7) .
